data_9016272
loop_
_publ_author_name
'Watanabe, D.'
'Castles, J.'
'Jostsons, A.'
'Malin, A.'

_publ_section_title
;
 The ordered structure of Ti O
;
_journal_issue 2
_journal_name_full 'Acta Crystallographica'
_journal_page_first 307
_journal_page_last 313
_journal_paper_doi 10.1107/S0365110X67002634
_journal_volume 23
_journal_year 1967
_chemical_formula_sum 'O5 Ti5'
_space_group_IT_number 12
_symmetry_space_group_name_Hall '-A 2'
_symmetry_space_group_name_H-M 'A 1 1 2/m'
_cell_angle_alpha 90
_cell_angle_beta 90
_cell_angle_gamma 107.53
_cell_length_a 5.855
_cell_length_b 9.340
_cell_length_c 4.142
_cell_formula_units_Z 2
_cell_volume 215.989
_database_code_amcsd 0018233
_exptl_crystal_density_diffrn 4.911
_cod_duplicate_entry 1100042
_cod_original_formula_sum 'Ti5 O5'
_cod_database_code 9016272
_amcsd_formula_title 'O Ti'

loop_
_space_group_symop_operation_xyz
x,y,z
x,1/2+y,1/2+z
x,y,-z
x,1/2+y,1/2-z
-x,-y,z
-x,1/2-y,1/2+z
-x,-y,-z
-x,1/2-y,1/2-z

loop_
_atom_site_label
_atom_site_fract_x
_atom_site_fract_y
_atom_site_fract_z
Ti1 0.50000 0.00000 0.00000
Ti2 0.16400 0.33600 0.00000
Ti3 0.66660 0.34000 0.00000
O1 0.32400 0.18100 0.00000
O2 0.81900 0.16500 0.00000
O3 0.00000 0.50000 0.00000

loop_
_cod_related_entry_id
_cod_related_entry_database
_cod_related_entry_code
1 AMCSD 0018233
